data_7713756
loop_
_publ_author_name
'Chen, Yinyin'
'Cui, Tianhua'
'Chen, Hua'
'Li Zheng, Xue'
'Fu, Haiyan'
'Li, Ruixiang'

_publ_section_title
;
 Pyrazole-pyridine-pyrazole (NNN) ruthenium(II) complex catalyzed
 acceptorless dehydrogenation of alcohols to aldehydes.
;
_journal_name_full 'Dalton transactions (Cambridge, England : 2003)'
_journal_paper_doi 10.1039/d3dt01430d
_journal_year 2023
_chemical_formula_moiety 'C49 H43 Cl N5 P2 Ru, Cl, 2(H2 O)'
_chemical_formula_sum 'C49 H46 Cl2 N5 O2 P2 Ru'
_chemical_formula_weight 970.82
_space_group_crystal_system monoclinic
_space_group_IT_number 14
_space_group_name_Hall '-P 2ybc'
_space_group_name_H-M_alt 'P 1 21/c 1'
_atom_sites_solution_hydrogens mixed
_atom_sites_solution_primary dual
_audit_block_doi 10.5517/ccdc.csd.cc2ggn2p
_audit_creation_date 2023-06-16
_audit_creation_method
;
Olex2 1.3
(compiled 2020.11.12 svn.r5f609507 for OlexSys, GUI svn.r6408)
;
_audit_update_record
;
2023-06-30 deposited with the CCDC.	2023-08-18 downloaded from the CCDC.
;
_cell_angle_alpha 90
_cell_angle_beta 94.851(3)
_cell_angle_gamma 90
_cell_formula_units_Z 4
_cell_length_a 11.8398(8)
_cell_length_b 21.1962(19)
_cell_length_c 19.7092(17)
_cell_measurement_reflns_used 9806
_cell_measurement_temperature 138(2)
_cell_measurement_theta_max 30.973
_cell_measurement_theta_min 2.183
_cell_volume 4928.5(7)
_computing_cell_refinement 'SAINT V8.40B (?, 2016)'
_computing_data_reduction 'SAINT V8.40B (?, 2016)'
_computing_molecular_graphics 'Olex2 1.3 (Dolomanov et al., 2009)'
_computing_publication_material 'Olex2 1.3 (Dolomanov et al., 2009)'
_computing_structure_refinement 'SHELXL 2014/7 (Sheldrick, 2015)'
_computing_structure_solution 'SHELXT 2018/2 (Sheldrick, 2018)'
_diffrn_ambient_temperature 138.0
_diffrn_measured_fraction_theta_full 0.996
_diffrn_measured_fraction_theta_max 0.996
_diffrn_measurement_device_type 'Bruker APEX-II CCD'
_diffrn_measurement_method '\f and \w scans'
_diffrn_radiation_type MoK\a
_diffrn_radiation_wavelength 0.71073
_diffrn_reflns_av_R_equivalents 0.0575
_diffrn_reflns_av_unetI/netI 0.0498
_diffrn_reflns_Laue_measured_fraction_full 0.996
_diffrn_reflns_Laue_measured_fraction_max 0.996
_diffrn_reflns_limit_h_max 11
_diffrn_reflns_limit_h_min -14
_diffrn_reflns_limit_k_max 21
_diffrn_reflns_limit_k_min -25
_diffrn_reflns_limit_l_max 23
_diffrn_reflns_limit_l_min -23
_diffrn_reflns_number 39187
_diffrn_reflns_point_group_measured_fraction_full 0.996
_diffrn_reflns_point_group_measured_fraction_max 0.996
_diffrn_reflns_theta_full 25.000
_diffrn_reflns_theta_max 25.000
_diffrn_reflns_theta_min 1.922
_diffrn_source_current 1.4
_diffrn_source_power 0.07
_diffrn_source_voltage 50.0
_diffrn_standards_number 0
_exptl_absorpt_coefficient_mu 0.533
_exptl_absorpt_correction_T_max 0.7462
_exptl_absorpt_correction_T_min 0.6128
_exptl_absorpt_correction_type multi-scan
_exptl_absorpt_process_details
;
SADABS-2016/2 (Bruker,2016/2) was used for absorption correction.
wR2(int) was 0.1045 before and 0.0749 after correction.
The Ratio of minimum to maximum transmission is 0.8212.
The \l/2 correction factor is Not present.
;
_exptl_crystal_colour 'clear orangish orange'
_exptl_crystal_colour_lustre clear
_exptl_crystal_colour_modifier orangish
_exptl_crystal_colour_primary orange
_exptl_crystal_density_diffrn 1.308
_exptl_crystal_description block
_exptl_crystal_F_000 1996
_exptl_crystal_size_max 0.19
_exptl_crystal_size_mid 0.16
_exptl_crystal_size_min 0.14
_refine_diff_density_max 1.633
_refine_diff_density_min -1.222
_refine_diff_density_rms 0.150
_refine_ls_extinction_method none
_refine_ls_goodness_of_fit_ref 1.045
_refine_ls_hydrogen_treatment mixed
_refine_ls_matrix_type full
_refine_ls_number_parameters 562
_refine_ls_number_reflns 8644
_refine_ls_number_restraints 6
_refine_ls_restrained_S_all 1.049
_refine_ls_R_factor_all 0.0682
_refine_ls_R_factor_gt 0.0610
_refine_ls_shift/su_max 0.001
_refine_ls_shift/su_mean 0.000
_refine_ls_structure_factor_coef Fsqd
_refine_ls_weighting_details 'w=1/[\s^2^(Fo^2^)+(0.1203P)^2^+21.2256P] where P=(Fo^2^+2Fc^2^)/3'
_refine_ls_weighting_scheme calc
_refine_ls_wR_factor_gt 0.1930
_refine_ls_wR_factor_ref 0.2014
_reflns_Friedel_coverage 0.000
_reflns_number_gt 7514
_reflns_number_total 8644
_reflns_threshold_expression 'I > 2\s(I)'
_cod_data_source_file d3dt01430d2.cif
_cod_data_source_block mo_lrx_cyy_1_100k_0m_a
_cod_database_code 7713756
_shelx_shelxl_version_number 2014/7
_shelx_space_group_comment
;
The symmetry employed for this shelxl refinement is uniquely defined
by the following loop, which should always be used as a source of
symmetry information in preference to the above space-group names.
They are only intended as comments.
;
_shelx_estimated_absorpt_t_max 0.929
_shelx_estimated_absorpt_t_min 0.905
_olex2_refinement_description
;
1. Fixed Uiso
 At 1.2 times of:
  All C(H) groups, All N(H) groups
 At 1.5 times of:
  All C(H,H,H) groups, All O(H,H) groups
2. Uiso/Uaniso restraints and constraints
Uanis(O) \\sim Ueq: with sigma of 0.01 and sigma for terminal atoms of 0.02
3.a Free rotating group:
 O4(H4A,H4B), O(HA,HB)
3.b Aromatic/amide H refined with riding coordinates:
 N1(H1), C2(H2), C3(H3A), C4(H4), C5(H5), C6(H6), C8(H8), C9(H9), C10(H10),
 C11(H11), C12(H12), C14(H14), C15(H15), C16(H16), C17(H17), C18(H18), C21(H21),
  C24(H24), C25(H25), C26(H26), C29(H29), C33(H33), C34(H34), C35(H35),
 C36(H36), C37(H37), C39(H39), C40(H40), C41(H41), C42(H42), C43(H43), C45(H45),
  C46(H46), C47(H47), C48(H48), C49(H49)
3.c Idealised Me refined as rotating group:
 C23(H23A,H23B,H23C), C31(H31A,H31B,H31C)
;
_olex2_submission_special_instructions 'No special instructions were received'

loop_
_space_group_symop_operation_xyz
'x, y, z'
'-x, y+1/2, -z+1/2'
'-x, -y, -z'
'x, -y-1/2, z-1/2'

loop_
_atom_site_label
_atom_site_type_symbol
_atom_site_fract_x
_atom_site_fract_y
_atom_site_fract_z
_atom_site_U_iso_or_equiv
_atom_site_adp_type
_atom_site_occupancy
_atom_site_site_symmetry_order
_atom_site_calc_flag
_atom_site_refinement_flags_posn
_atom_site_refinement_flags_adp
_atom_site_refinement_flags_occupancy
_atom_site_disorder_assembly
_atom_site_disorder_group
Ru1 Ru 0.53921(3) 0.64204(2) 0.38777(2) 0.01362(16) Uani 1 1 d . . . . .
P1 P 0.73610(10) 0.63735(5) 0.42138(6) 0.0172(3) Uani 1 1 d . . . . .
Cl2 Cl 0.52656(9) 0.52676(5) 0.40524(6) 0.0205(3) Uani 1 1 d . . . . .
P3 P 0.34403(10) 0.64260(5) 0.34672(6) 0.0160(3) Uani 1 1 d . . . . .
Cl00 Cl 0.6205(3) 0.51310(17) 0.17663(19) 0.1142(10) Uani 1 1 d . . . . .
N4 N 0.5377(3) 0.73547(19) 0.39325(18) 0.0174(8) Uani 1 1 d . . . . .
N5 N 0.5000(3) 0.65611(18) 0.48521(19) 0.0166(8) Uani 1 1 d . . . . .
O4 O 0.8574(6) 0.4764(4) 0.1295(3) 0.089(2) Uani 1 1 d G . . . .
H4A H 0.9155 0.4582 0.1515 0.133 Uiso 1 1 d G U . . .
H4B H 0.8575 0.5164 0.1394 0.133 Uiso 1 1 d G U . . .
O O 0.4568(9) 0.5401(3) 0.0567(3) 0.132(4) Uani 1 1 d G U . . .
HA H 0.3885 0.5368 0.0370 0.197 Uiso 1 1 d G U . . .
HB H 0.4505 0.5670 0.0895 0.197 Uiso 1 1 d G U . . .
N1 N 0.6200(4) 0.64374(19) 0.2334(2) 0.0206(9) Uani 1 1 d . . . . .
H1 H 0.6236 0.6030 0.2256 0.025 Uiso 1 1 calc R U . . .
N2 N 0.5837(3) 0.66863(18) 0.2902(2) 0.0188(8) Uani 1 1 d . . . . .
N3 N 0.4833(3) 0.6211(2) 0.5398(2) 0.0183(8) Uani 1 1 d . . . . .
C1 C 0.8132(4) 0.5691(2) 0.3922(2) 0.0195(10) Uani 1 1 d . . . . .
C2 C 0.7695(4) 0.5342(2) 0.3372(2) 0.0222(10) Uani 1 1 d . . . . .
H2 H 0.6955 0.5430 0.3169 0.027 Uiso 1 1 calc R U . . .
C3 C 0.8333(4) 0.4863(2) 0.3112(3) 0.0252(11) Uani 1 1 d . . . . .
H3A H 0.8035 0.4629 0.2727 0.030 Uiso 1 1 calc R U . . .
C4 C 0.9406(4) 0.4727(2) 0.3416(3) 0.0267(11) Uani 1 1 d . . . . .
H4 H 0.9839 0.4397 0.3242 0.032 Uiso 1 1 calc R U . . .
C5 C 0.9842(4) 0.5072(2) 0.3972(3) 0.0264(11) Uani 1 1 d . . . . .
H5 H 1.0577 0.4980 0.4179 0.032 Uiso 1 1 calc R U . . .
C6 C 0.9212(4) 0.5549(2) 0.4225(3) 0.0244(10) Uani 1 1 d . . . . .
H6 H 0.9513 0.5783 0.4610 0.029 Uiso 1 1 calc R U . . .
C7 C 0.8167(4) 0.7030(3) 0.3882(3) 0.0272(11) Uani 1 1 d . . . . .
C8 C 0.8033(5) 0.7642(3) 0.4135(3) 0.0356(13) Uani 1 1 d . . . . .
H8 H 0.7538 0.7714 0.4482 0.043 Uiso 1 1 calc R U . . .
C9 C 0.8630(6) 0.8148(3) 0.3877(4) 0.0523(19) Uani 1 1 d . . . . .
H9 H 0.8551 0.8560 0.4056 0.063 Uiso 1 1 calc R U . . .
C10 C 0.9333(6) 0.8046(4) 0.3363(4) 0.061(2) Uani 1 1 d . . . . .
H10 H 0.9742 0.8388 0.3191 0.073 Uiso 1 1 calc R U . . .
C11 C 0.9442(5) 0.7444(4) 0.3100(4) 0.0514(18) Uani 1 1 d . . . . .
H11 H 0.9912 0.7376 0.2740 0.062 Uiso 1 1 calc R U . . .
C12 C 0.8867(5) 0.6943(3) 0.3361(3) 0.0351(13) Uani 1 1 d . . . . .
H12 H 0.8953 0.6532 0.3179 0.042 Uiso 1 1 calc R U . . .
C13 C 0.7731(4) 0.6366(2) 0.5135(3) 0.0192(10) Uani 1 1 d . . . . .
C14 C 0.7292(4) 0.5856(2) 0.5486(2) 0.0218(10) Uani 1 1 d . . . . .
H14 H 0.6862 0.5540 0.5240 0.026 Uiso 1 1 calc R U . . .
C15 C 0.7481(4) 0.5810(2) 0.6190(3) 0.0273(11) Uani 1 1 d . . . . .
H15 H 0.7182 0.5463 0.6423 0.033 Uiso 1 1 calc R U . . .
C16 C 0.8104(5) 0.6270(3) 0.6548(3) 0.0294(12) Uani 1 1 d . . . . .
H16 H 0.8225 0.6243 0.7030 0.035 Uiso 1 1 calc R U . . .
C17 C 0.8554(4) 0.6770(3) 0.6207(3) 0.0303(12) Uani 1 1 d . . . . .
H17 H 0.8993 0.7082 0.6455 0.036 Uiso 1 1 calc R U . . .
C18 C 0.8365(4) 0.6816(2) 0.5505(3) 0.0250(11) Uani 1 1 d . . . . .
H18 H 0.8674 0.7161 0.5275 0.030 Uiso 1 1 calc R U . . .
C19 C 0.5630(4) 0.7709(2) 0.3392(2) 0.0187(9) Uani 1 1 d . . . . .
C20 C 0.5923(4) 0.7323(2) 0.2826(2) 0.0204(10) Uani 1 1 d . . . . .
C21 C 0.6339(4) 0.7460(2) 0.2197(2) 0.0236(10) Uani 1 1 d . . . . .
H21 H 0.6477 0.7866 0.2018 0.028 Uiso 1 1 calc R U . . .
C22 C 0.6505(4) 0.6888(2) 0.1894(3) 0.0252(11) Uani 1 1 d . . . . .
C23 C 0.6948(5) 0.6715(3) 0.1234(3) 0.0359(13) Uani 1 1 d . . . . .
H23A H 0.7758 0.6618 0.1309 0.054 Uiso 1 1 calc R U . . .
H23B H 0.6835 0.7068 0.0915 0.054 Uiso 1 1 calc R U . . .
H23C H 0.6541 0.6344 0.1045 0.054 Uiso 1 1 calc R U . . .
C24 C 0.5593(5) 0.8364(2) 0.3424(3) 0.0256(11) Uani 1 1 d . . . . .
H24 H 0.5758 0.8611 0.3042 0.031 Uiso 1 1 calc R U . . .
C25 C 0.5313(5) 0.8650(2) 0.4018(3) 0.0285(12) Uani 1 1 d . . . . .
H25 H 0.5292 0.9097 0.4047 0.034 Uiso 1 1 calc R U . . .
C26 C 0.5059(5) 0.8282(2) 0.4578(3) 0.0271(11) Uani 1 1 d . . . . .
H26 H 0.4860 0.8474 0.4987 0.033 Uiso 1 1 calc R U . . .
C27 C 0.5105(4) 0.7630(2) 0.4519(2) 0.0202(10) Uani 1 1 d . . . . .
C28 C 0.4904(4) 0.7164(2) 0.5046(2) 0.0190(9) Uani 1 1 d . . . . .
C29 C 0.4647(4) 0.7191(2) 0.5727(2) 0.0230(10) Uani 1 1 d . . . . .
H29 H 0.4522 0.7557 0.5987 0.028 Uiso 1 1 calc R U . . .
C30 C 0.4616(4) 0.6571(2) 0.5938(2) 0.0203(10) Uani 1 1 d . . . . .
C31 C 0.4429(5) 0.6278(3) 0.6606(3) 0.0308(12) Uani 1 1 d . . . . .
H31A H 0.3751 0.6011 0.6556 0.046 Uiso 1 1 calc R U . . .
H31B H 0.4325 0.6610 0.6941 0.046 Uiso 1 1 calc R U . . .
H31C H 0.5088 0.6020 0.6760 0.046 Uiso 1 1 calc R U . . .
C32 C 0.2947(4) 0.7097(2) 0.2932(2) 0.0200(10) Uani 1 1 d . . . . .
C33 C 0.2561(5) 0.7015(3) 0.2249(3) 0.0286(11) Uani 1 1 d . . . . .
H33 H 0.2601 0.6610 0.2044 0.034 Uiso 1 1 calc R U . . .
C34 C 0.2118(5) 0.7520(3) 0.1867(3) 0.0380(14) Uani 1 1 d . . . . .
H34 H 0.1867 0.7461 0.1400 0.046 Uiso 1 1 calc R U . . .
C35 C 0.2038(5) 0.8111(3) 0.2162(3) 0.0378(14) Uani 1 1 d . . . . .
H35 H 0.1702 0.8451 0.1904 0.045 Uiso 1 1 calc R U . . .
C36 C 0.2444(5) 0.8205(3) 0.2828(3) 0.0323(12) Uani 1 1 d . . . . .
H36 H 0.2405 0.8611 0.3028 0.039 Uiso 1 1 calc R U . . .
C37 C 0.2909(4) 0.7705(2) 0.3207(3) 0.0244(10) Uani 1 1 d . . . . .
H37 H 0.3209 0.7776 0.3663 0.029 Uiso 1 1 calc R U . . .
C38 C 0.2949(4) 0.5768(2) 0.2931(2) 0.0224(10) Uani 1 1 d . . . . .
C39 C 0.3723(5) 0.5430(2) 0.2572(3) 0.0282(11) Uani 1 1 d . . . . .
H39 H 0.4510 0.5522 0.2643 0.034 Uiso 1 1 calc R U . . .
C40 C 0.3352(6) 0.4968(3) 0.2121(3) 0.0412(15) Uani 1 1 d . . . . .
H40 H 0.3886 0.4735 0.1889 0.049 Uiso 1 1 calc R U . . .
C41 C 0.2216(7) 0.4838(3) 0.2001(3) 0.0528(19) Uani 1 1 d . . . . .
H41 H 0.1967 0.4525 0.1677 0.063 Uiso 1 1 calc R U . . .
C42 C 0.1428(6) 0.5167(3) 0.2354(3) 0.0444(16) Uani 1 1 d . . . . .
H42 H 0.0642 0.5076 0.2277 0.053 Uiso 1 1 calc R U . . .
C43 C 0.1805(4) 0.5629(3) 0.2817(3) 0.0291(11) Uani 1 1 d . . . . .
H43 H 0.1272 0.5853 0.3060 0.035 Uiso 1 1 calc R U . . .
C44 C 0.2487(4) 0.6424(2) 0.4153(2) 0.0197(10) Uani 1 1 d . . . . .
C45 C 0.2616(4) 0.5915(2) 0.4604(2) 0.0221(10) Uani 1 1 d . . . . .
H45 H 0.3119 0.5581 0.4517 0.027 Uiso 1 1 calc R U . . .
C46 C 0.2011(4) 0.5895(2) 0.5180(3) 0.0248(11) Uani 1 1 d . . . . .
H46 H 0.2100 0.5547 0.5483 0.030 Uiso 1 1 calc R U . . .
C47 C 0.1285(4) 0.6378(2) 0.5311(3) 0.0267(11) Uani 1 1 d . . . . .
H47 H 0.0884 0.6368 0.5708 0.032 Uiso 1 1 calc R U . . .
C48 C 0.1142(5) 0.6880(3) 0.4863(3) 0.0314(12) Uani 1 1 d . . . . .
H48 H 0.0637 0.7212 0.4951 0.038 Uiso 1 1 calc R U . . .
C49 C 0.1734(4) 0.6899(2) 0.4283(3) 0.0266(11) Uani 1 1 d . . . . .
H49 H 0.1620 0.7241 0.3973 0.032 Uiso 1 1 calc R U . . .
H3 H 0.491(4) 0.582(3) 0.538(2) 0.010(12) Uiso 1 1 d . . . . .

loop_
_atom_site_aniso_label
_atom_site_aniso_U_11
_atom_site_aniso_U_22
_atom_site_aniso_U_33
_atom_site_aniso_U_23
_atom_site_aniso_U_13
_atom_site_aniso_U_12
Ru1 0.0165(2) 0.0103(2) 0.0141(2) 0.00133(12) 0.00208(15) 0.00030(12)
P1 0.0167(6) 0.0154(6) 0.0194(6) 0.0019(4) 0.0013(5) 0.0007(4)
Cl2 0.0248(6) 0.0119(5) 0.0252(6) 0.0027(4) 0.0050(4) 0.0004(4)
P3 0.0177(6) 0.0142(6) 0.0161(6) 0.0013(4) 0.0012(5) 0.0003(4)
Cl00 0.107(2) 0.117(2) 0.119(2) 0.009(2) 0.0102(19) 0.0035(18)
N4 0.0182(19) 0.016(2) 0.017(2) 0.0015(15) -0.0018(15) 0.0004(14)
N5 0.0199(19) 0.0135(19) 0.0162(19) 0.0031(15) 0.0004(15) -0.0011(15)
O4 0.118(6) 0.118(6) 0.031(3) -0.003(3) 0.016(3) 0.039(5)
O 0.270(11) 0.067(4) 0.054(4) 0.040(3) -0.007(5) -0.039(6)
N1 0.026(2) 0.022(2) 0.015(2) 0.0019(15) 0.0039(16) -0.0014(16)
N2 0.022(2) 0.016(2) 0.0177(19) 0.0019(16) 0.0020(15) -0.0011(16)
N3 0.023(2) 0.016(2) 0.016(2) 0.0017(17) 0.0008(15) -0.0006(16)
C1 0.019(2) 0.019(2) 0.021(2) 0.0025(19) 0.0052(18) 0.0013(18)
C2 0.023(2) 0.021(2) 0.023(2) 0.003(2) 0.0039(19) 0.0017(19)
C3 0.030(3) 0.024(3) 0.022(2) -0.002(2) 0.007(2) 0.002(2)
C4 0.024(3) 0.025(3) 0.032(3) 0.002(2) 0.012(2) 0.006(2)
C5 0.019(2) 0.026(3) 0.035(3) 0.004(2) 0.005(2) 0.002(2)
C6 0.018(2) 0.026(3) 0.029(3) 0.003(2) 0.0030(19) 0.0007(19)
C7 0.018(2) 0.028(3) 0.035(3) 0.012(2) -0.002(2) -0.005(2)
C8 0.026(3) 0.024(3) 0.055(4) 0.009(3) -0.009(2) -0.004(2)
C9 0.037(3) 0.030(3) 0.086(5) 0.023(3) -0.011(4) -0.008(3)
C10 0.035(4) 0.053(5) 0.093(6) 0.050(4) -0.005(4) -0.014(3)
C11 0.032(3) 0.068(5) 0.055(4) 0.035(4) 0.008(3) -0.003(3)
C12 0.026(3) 0.042(3) 0.037(3) 0.018(3) 0.002(2) -0.002(2)
C13 0.019(2) 0.017(2) 0.022(2) -0.0003(18) 0.0015(19) 0.0047(17)
C14 0.023(2) 0.020(2) 0.023(2) 0.0009(19) -0.0005(19) 0.0028(18)
C15 0.027(3) 0.028(3) 0.027(3) 0.005(2) 0.001(2) 0.009(2)
C16 0.031(3) 0.038(3) 0.019(3) -0.004(2) 0.001(2) 0.013(2)
C17 0.026(3) 0.037(3) 0.028(3) -0.012(2) -0.001(2) 0.002(2)
C18 0.022(2) 0.025(3) 0.029(3) -0.004(2) 0.006(2) -0.0006(19)
C19 0.019(2) 0.017(2) 0.019(2) 0.0035(19) -0.0024(18) -0.0011(18)
C20 0.024(2) 0.019(2) 0.018(2) 0.0036(19) 0.0004(18) -0.0025(19)
C21 0.026(2) 0.024(3) 0.021(2) 0.007(2) 0.0038(19) -0.004(2)
C22 0.028(3) 0.026(3) 0.022(3) 0.005(2) 0.005(2) -0.003(2)
C23 0.047(3) 0.038(3) 0.025(3) 0.005(2) 0.016(2) -0.002(3)
C24 0.039(3) 0.016(2) 0.021(3) 0.006(2) 0.000(2) -0.006(2)
C25 0.046(3) 0.012(2) 0.027(3) 0.000(2) -0.002(2) 0.002(2)
C26 0.041(3) 0.016(2) 0.024(3) -0.004(2) 0.001(2) 0.003(2)
C27 0.026(2) 0.016(2) 0.018(2) 0.0011(19) -0.0011(18) -0.0031(18)
C28 0.024(2) 0.014(2) 0.019(2) -0.0010(18) 0.0009(18) 0.0013(18)
C29 0.027(2) 0.023(3) 0.019(2) -0.004(2) 0.0041(19) 0.001(2)
C30 0.025(2) 0.020(2) 0.015(2) -0.001(2) 0.0020(18) -0.0011(19)
C31 0.047(3) 0.028(3) 0.018(3) -0.002(2) 0.011(2) -0.005(2)
C32 0.021(2) 0.017(2) 0.022(2) 0.0074(19) 0.0027(18) 0.0020(18)
C33 0.036(3) 0.026(3) 0.023(3) 0.003(2) 0.003(2) -0.003(2)
C34 0.044(3) 0.041(3) 0.027(3) 0.015(3) -0.006(2) -0.002(3)
C35 0.040(3) 0.030(3) 0.042(3) 0.017(3) -0.002(3) 0.006(2)
C36 0.036(3) 0.021(3) 0.041(3) 0.007(2) 0.004(2) 0.005(2)
C37 0.024(2) 0.023(3) 0.027(3) 0.004(2) 0.003(2) 0.002(2)
C38 0.032(3) 0.016(2) 0.019(2) 0.0023(19) 0.0000(19) -0.0032(19)
C39 0.036(3) 0.021(3) 0.028(3) -0.001(2) 0.006(2) -0.003(2)
C40 0.061(4) 0.027(3) 0.038(3) -0.011(3) 0.016(3) -0.007(3)
C41 0.078(5) 0.046(4) 0.034(3) -0.015(3) 0.006(3) -0.032(4)
C42 0.049(4) 0.051(4) 0.033(3) -0.003(3) 0.001(3) -0.024(3)
C43 0.028(3) 0.035(3) 0.024(3) 0.000(2) -0.001(2) -0.011(2)
C44 0.016(2) 0.024(3) 0.020(2) 0.0007(18) 0.0003(18) -0.0022(17)
C45 0.022(2) 0.021(2) 0.024(2) 0.000(2) 0.0034(19) -0.0013(19)
C46 0.023(2) 0.027(3) 0.024(3) 0.006(2) 0.001(2) -0.004(2)
C47 0.024(3) 0.036(3) 0.021(3) -0.004(2) 0.007(2) -0.004(2)
C48 0.027(3) 0.030(3) 0.039(3) 0.003(2) 0.012(2) 0.006(2)
C49 0.024(3) 0.025(3) 0.031(3) 0.005(2) 0.009(2) 0.004(2)

loop_
_atom_type_symbol
_atom_type_description
_atom_type_scat_dispersion_real
_atom_type_scat_dispersion_imag
_atom_type_scat_source
C C 0.0033 0.0016 'International Tables Vol C Tables 4.2.6.8 and 6.1.1.4'
H H 0.0000 0.0000 'International Tables Vol C Tables 4.2.6.8 and 6.1.1.4'
Cl Cl 0.1484 0.1585 'International Tables Vol C Tables 4.2.6.8 and 6.1.1.4'
N N 0.0061 0.0033 'International Tables Vol C Tables 4.2.6.8 and 6.1.1.4'
O O 0.0106 0.0060 'International Tables Vol C Tables 4.2.6.8 and 6.1.1.4'
P P 0.1023 0.0942 'International Tables Vol C Tables 4.2.6.8 and 6.1.1.4'
Ru Ru -1.2594 0.8363 'International Tables Vol C Tables 4.2.6.8 and 6.1.1.4'

loop_
_geom_angle_atom_site_label_1
_geom_angle_atom_site_label_2
_geom_angle_atom_site_label_3
_geom_angle
_geom_angle_site_symmetry_1
_geom_angle_site_symmetry_3
_geom_angle_publ_flag
P1 Ru1 Cl2 89.39(4) . . ?
P1 Ru1 P3 175.82(4) . . ?
P3 Ru1 Cl2 89.07(4) . . ?
N4 Ru1 P1 92.29(11) . . ?
N4 Ru1 Cl2 167.86(11) . . ?
N4 Ru1 P3 90.03(11) . . ?
N4 Ru1 N5 78.38(15) . . ?
N4 Ru1 N2 77.73(15) . . ?
N5 Ru1 P1 92.27(11) . . ?
N5 Ru1 Cl2 89.55(11) . . ?
N5 Ru1 P3 91.60(11) . . ?
N5 Ru1 N2 156.05(16) . . ?
N2 Ru1 P1 87.16(11) . . ?
N2 Ru1 Cl2 114.37(11) . . ?
N2 Ru1 P3 89.94(11) . . ?
C1 P1 Ru1 116.77(16) . . ?
C1 P1 C7 101.5(2) . . ?
C1 P1 C13 102.8(2) . . ?
C7 P1 Ru1 113.35(16) . . ?
C13 P1 Ru1 115.09(16) . . ?
C13 P1 C7 105.7(2) . . ?
C32 P3 Ru1 116.81(16) . . ?
C38 P3 Ru1 116.58(17) . . ?
C38 P3 C32 100.9(2) . . ?
C38 P3 C44 103.9(2) . . ?
C44 P3 Ru1 112.92(16) . . ?
C44 P3 C32 103.9(2) . . ?
C19 N4 Ru1 120.4(3) . . ?
C19 N4 C27 121.0(4) . . ?
C27 N4 Ru1 118.6(3) . . ?
N3 N5 Ru1 137.7(3) . . ?
N3 N5 C28 106.1(4) . . ?
C28 N5 Ru1 116.1(3) . . ?
H4A O4 H4B 109.5 . . ?
HA O HB 104.5 . . ?
N2 N1 H1 123.9 . . ?
N2 N1 C22 112.2(4) . . ?
C22 N1 H1 123.9 . . ?
N1 N2 Ru1 141.0(3) . . ?
N1 N2 C20 105.5(4) . . ?
C20 N2 Ru1 113.0(3) . . ?
N5 N3 C30 111.8(4) . . ?
N5 N3 H3 120(3) . . ?
C30 N3 H3 128(3) . . ?
C2 C1 P1 120.5(4) . . ?
C2 C1 C6 119.4(4) . . ?
C6 C1 P1 119.9(4) . . ?
C1 C2 H2 119.9 . . ?
C1 C2 C3 120.1(5) . . ?
C3 C2 H2 119.9 . . ?
C2 C3 H3A 120.0 . . ?
C4 C3 C2 120.0(5) . . ?
C4 C3 H3A 120.0 . . ?
C3 C4 H4 120.0 . . ?
C5 C4 C3 120.0(5) . . ?
C5 C4 H4 120.0 . . ?
C4 C5 H5 120.0 . . ?
C6 C5 C4 120.0(5) . . ?
C6 C5 H5 120.0 . . ?
C1 C6 H6 119.8 . . ?
C5 C6 C1 120.5(5) . . ?
C5 C6 H6 119.8 . . ?
C8 C7 P1 119.8(4) . . ?
C12 C7 P1 121.5(4) . . ?
C12 C7 C8 118.6(5) . . ?
C7 C8 H8 119.9 . . ?
C9 C8 C7 120.2(6) . . ?
C9 C8 H8 119.9 . . ?
C8 C9 H9 120.0 . . ?
C10 C9 C8 120.0(7) . . ?
C10 C9 H9 120.0 . . ?
C9 C10 H10 120.1 . . ?
C9 C10 C11 119.9(6) . . ?
C11 C10 H10 120.1 . . ?
C10 C11 H11 119.9 . . ?
C12 C11 C10 120.2(7) . . ?
C12 C11 H11 119.9 . . ?
C7 C12 H12 119.5 . . ?
C11 C12 C7 121.1(6) . . ?
C11 C12 H12 119.5 . . ?
C14 C13 P1 115.3(4) . . ?
C18 C13 P1 126.1(4) . . ?
C18 C13 C14 118.5(5) . . ?
C13 C14 H14 119.6 . . ?
C15 C14 C13 120.7(5) . . ?
C15 C14 H14 119.6 . . ?
C14 C15 H15 120.2 . . ?
C16 C15 C14 119.6(5) . . ?
C16 C15 H15 120.2 . . ?
C15 C16 H16 119.9 . . ?
C15 C16 C17 120.3(5) . . ?
C17 C16 H16 119.9 . . ?
C16 C17 H17 120.0 . . ?
C16 C17 C18 120.0(5) . . ?
C18 C17 H17 120.0 . . ?
C13 C18 C17 120.9(5) . . ?
C13 C18 H18 119.6 . . ?
C17 C18 H18 119.6 . . ?
N4 C19 C20 112.0(4) . . ?
N4 C19 C24 120.5(4) . . ?
C24 C19 C20 127.4(4) . . ?
N2 C20 C19 116.7(4) . . ?
N2 C20 C21 109.7(4) . . ?
C21 C20 C19 133.5(4) . . ?
C20 C21 H21 127.0 . . ?
C22 C21 C20 105.9(4) . . ?
C22 C21 H21 127.0 . . ?
N1 C22 C21 106.7(4) . . ?
N1 C22 C23 121.1(5) . . ?
C21 C22 C23 132.2(5) . . ?
C22 C23 H23A 109.5 . . ?
C22 C23 H23B 109.5 . . ?
C22 C23 H23C 109.5 . . ?
H23A C23 H23B 109.5 . . ?
H23A C23 H23C 109.5 . . ?
H23B C23 H23C 109.5 . . ?
C19 C24 H24 120.5 . . ?
C25 C24 C19 119.0(5) . . ?
C25 C24 H24 120.5 . . ?
C24 C25 H25 119.9 . . ?
C24 C25 C26 120.3(5) . . ?
C26 C25 H25 119.9 . . ?
C25 C26 H26 120.9 . . ?
C27 C26 C25 118.3(5) . . ?
C27 C26 H26 120.9 . . ?
N4 C27 C26 120.9(4) . . ?
N4 C27 C28 112.2(4) . . ?
C26 C27 C28 126.9(4) . . ?
N5 C28 C27 114.7(4) . . ?
N5 C28 C29 110.0(4) . . ?
C29 C28 C27 135.4(4) . . ?
C28 C29 H29 127.3 . . ?
C30 C29 C28 105.3(4) . . ?
C30 C29 H29 127.3 . . ?
N3 C30 C29 106.8(4) . . ?
N3 C30 C31 120.8(5) . . ?
C29 C30 C31 132.4(5) . . ?
C30 C31 H31A 109.5 . . ?
C30 C31 H31B 109.5 . . ?
C30 C31 H31C 109.5 . . ?
H31A C31 H31B 109.5 . . ?
H31A C31 H31C 109.5 . . ?
H31B C31 H31C 109.5 . . ?
C33 C32 P3 121.4(4) . . ?
C33 C32 C37 118.0(4) . . ?
C37 C32 P3 120.6(4) . . ?
C32 C33 H33 119.8 . . ?
C34 C33 C32 120.4(5) . . ?
C34 C33 H33 119.8 . . ?
C33 C34 H34 119.8 . . ?
C33 C34 C35 120.4(5) . . ?
C35 C34 H34 119.8 . . ?
C34 C35 H35 120.0 . . ?
C36 C35 C34 120.0(5) . . ?
C36 C35 H35 120.0 . . ?
C35 C36 H36 120.1 . . ?
C35 C36 C37 119.8(5) . . ?
C37 C36 H36 120.1 . . ?
C32 C37 H37 119.3 . . ?
C36 C37 C32 121.4(5) . . ?
C36 C37 H37 119.3 . . ?
C39 C38 P3 119.7(4) . . ?
C43 C38 P3 121.2(4) . . ?
C43 C38 C39 118.9(5) . . ?
C38 C39 H39 119.9 . . ?
C40 C39 C38 120.3(5) . . ?
C40 C39 H39 119.9 . . ?
C39 C40 H40 119.6 . . ?
C39 C40 C41 120.7(6) . . ?
C41 C40 H40 119.6 . . ?
C40 C41 H41 120.0 . . ?
C40 C41 C42 120.0(6) . . ?
C42 C41 H41 120.0 . . ?
C41 C42 H42 120.3 . . ?
C43 C42 C41 119.3(6) . . ?
C43 C42 H42 120.3 . . ?
C38 C43 H43 119.6 . . ?
C42 C43 C38 120.8(5) . . ?
C42 C43 H43 119.6 . . ?
C45 C44 P3 115.5(4) . . ?
C49 C44 P3 125.6(4) . . ?
C49 C44 C45 118.7(5) . . ?
C44 C45 H45 119.8 . . ?
C46 C45 C44 120.4(5) . . ?
C46 C45 H45 119.8 . . ?
C45 C46 H46 119.9 . . ?
C47 C46 C45 120.2(5) . . ?
C47 C46 H46 119.9 . . ?
C46 C47 H47 120.1 . . ?
C46 C47 C48 119.8(5) . . ?
C48 C47 H47 120.1 . . ?
C47 C48 H48 119.9 . . ?
C47 C48 C49 120.2(5) . . ?
C49 C48 H48 119.9 . . ?
C44 C49 C48 120.6(5) . . ?
C44 C49 H49 119.7 . . ?
C48 C49 H49 119.7 . . ?

loop_
_geom_bond_atom_site_label_1
_geom_bond_atom_site_label_2
_geom_bond_distance
_geom_bond_site_symmetry_2
_geom_bond_publ_flag
Ru1 P1 2.3709(12) . ?
Ru1 Cl2 2.4738(11) . ?
Ru1 P3 2.3831(12) . ?
Ru1 N4 1.983(4) . ?
Ru1 N5 2.035(4) . ?
Ru1 N2 2.114(4) . ?
P1 C1 1.830(5) . ?
P1 C7 1.839(5) . ?
P1 C13 1.832(5) . ?
P3 C32 1.836(5) . ?
P3 C38 1.816(5) . ?
P3 C44 1.832(5) . ?
N4 C19 1.356(6) . ?
N4 C27 1.358(6) . ?
N5 N3 1.336(6) . ?
N5 C28 1.342(6) . ?
O4 H4A 0.8700 . ?
O4 H4B 0.8696 . ?
O HA 0.8700 . ?
O HB 0.8704 . ?
N1 H1 0.8800 . ?
N1 N2 1.339(6) . ?
N1 C22 1.360(6) . ?
N2 C20 1.362(6) . ?
N3 C30 1.352(7) . ?
N3 H3 0.83(5) . ?
C1 C2 1.377(7) . ?
C1 C6 1.398(7) . ?
C2 H2 0.9500 . ?
C2 C3 1.389(7) . ?
C3 H3A 0.9500 . ?
C3 C4 1.388(7) . ?
C4 H4 0.9500 . ?
C4 C5 1.380(8) . ?
C5 H5 0.9500 . ?
C5 C6 1.375(7) . ?
C6 H6 0.9500 . ?
C7 C8 1.403(8) . ?
C7 C12 1.387(8) . ?
C8 H8 0.9500 . ?
C8 C9 1.402(8) . ?
C9 H9 0.9500 . ?
C9 C10 1.381(12) . ?
C10 H10 0.9500 . ?
C10 C11 1.388(12) . ?
C11 H11 0.9500 . ?
C11 C12 1.383(8) . ?
C12 H12 0.9500 . ?
C13 C14 1.407(7) . ?
C13 C18 1.383(7) . ?
C14 H14 0.9500 . ?
C14 C15 1.388(7) . ?
C15 H15 0.9500 . ?
C15 C16 1.381(8) . ?
C16 H16 0.9500 . ?
C16 C17 1.386(8) . ?
C17 H17 0.9500 . ?
C17 C18 1.387(8) . ?
C18 H18 0.9500 . ?
C19 C20 1.450(7) . ?
C19 C24 1.390(7) . ?
C20 C21 1.402(7) . ?
C21 H21 0.9500 . ?
C21 C22 1.374(7) . ?
C22 C23 1.489(7) . ?
C23 H23A 0.9800 . ?
C23 H23B 0.9800 . ?
C23 H23C 0.9800 . ?
C24 H24 0.9500 . ?
C24 C25 1.385(8) . ?
C25 H25 0.9500 . ?
C25 C26 1.405(8) . ?
C26 H26 0.9500 . ?
C26 C27 1.388(7) . ?
C27 C28 1.467(7) . ?
C28 C29 1.403(7) . ?
C29 H29 0.9500 . ?
C29 C30 1.379(7) . ?
C30 C31 1.488(7) . ?
C31 H31A 0.9800 . ?
C31 H31B 0.9800 . ?
C31 H31C 0.9800 . ?
C32 C33 1.396(7) . ?
C32 C37 1.402(7) . ?
C33 H33 0.9500 . ?
C33 C34 1.386(8) . ?
C34 H34 0.9500 . ?
C34 C35 1.389(9) . ?
C35 H35 0.9500 . ?
C35 C36 1.374(9) . ?
C36 H36 0.9500 . ?
C36 C37 1.383(7) . ?
C37 H37 0.9500 . ?
C38 C39 1.400(7) . ?
C38 C43 1.386(7) . ?
C39 H39 0.9500 . ?
C39 C40 1.371(8) . ?
C40 H40 0.9500 . ?
C40 C41 1.373(10) . ?
C41 H41 0.9500 . ?
C41 C42 1.397(10) . ?
C42 H42 0.9500 . ?
C42 C43 1.386(8) . ?
C43 H43 0.9500 . ?
C44 C45 1.398(7) . ?
C44 C49 1.383(7) . ?
C45 H45 0.9500 . ?
C45 C46 1.393(7) . ?
C46 H46 0.9500 . ?
C46 C47 1.375(7) . ?
C47 H47 0.9500 . ?
C47 C48 1.384(8) . ?
C48 H48 0.9500 . ?
C48 C49 1.391(7) . ?
C49 H49 0.9500 . ?

loop_
_geom_torsion_atom_site_label_1
_geom_torsion_atom_site_label_2
_geom_torsion_atom_site_label_3
_geom_torsion_atom_site_label_4
_geom_torsion
_geom_torsion_site_symmetry_1
_geom_torsion_site_symmetry_2
_geom_torsion_site_symmetry_3
_geom_torsion_site_symmetry_4
_geom_torsion_publ_flag
Ru1 P1 C1 C2 20.3(4) . . . . ?
Ru1 P1 C1 C6 -164.6(3) . . . . ?
Ru1 P1 C7 C8 69.9(4) . . . . ?
Ru1 P1 C7 C12 -106.8(4) . . . . ?
Ru1 P1 C13 C14 60.2(4) . . . . ?
Ru1 P1 C13 C18 -118.2(4) . . . . ?
Ru1 P3 C32 C33 115.0(4) . . . . ?
Ru1 P3 C32 C37 -67.5(4) . . . . ?
Ru1 P3 C38 C39 -23.9(5) . . . . ?
Ru1 P3 C38 C43 162.3(4) . . . . ?
Ru1 P3 C44 C45 -58.2(4) . . . . ?
Ru1 P3 C44 C49 116.7(4) . . . . ?
Ru1 N4 C19 C20 -1.7(5) . . . . ?
Ru1 N4 C19 C24 178.4(4) . . . . ?
Ru1 N4 C27 C26 -178.6(4) . . . . ?
Ru1 N4 C27 C28 2.4(5) . . . . ?
Ru1 N5 N3 C30 178.2(4) . . . . ?
Ru1 N5 C28 C27 -0.3(5) . . . . ?
Ru1 N5 C28 C29 -179.3(3) . . . . ?
Ru1 N2 C20 C19 -3.9(5) . . . . ?
Ru1 N2 C20 C21 173.6(3) . . . . ?
P1 C1 C2 C3 173.7(4) . . . . ?
P1 C1 C6 C5 -174.2(4) . . . . ?
P1 C7 C8 C9 -178.9(5) . . . . ?
P1 C7 C12 C11 177.9(5) . . . . ?
P1 C13 C14 C15 -177.8(4) . . . . ?
P1 C13 C18 C17 177.6(4) . . . . ?
P3 C32 C33 C34 175.4(4) . . . . ?
P3 C32 C37 C36 -174.0(4) . . . . ?
P3 C38 C39 C40 -174.4(4) . . . . ?
P3 C38 C43 C42 173.4(4) . . . . ?
P3 C44 C45 C46 174.0(4) . . . . ?
P3 C44 C49 C48 -172.8(4) . . . . ?
N4 C19 C20 N2 3.7(6) . . . . ?
N4 C19 C20 C21 -173.0(5) . . . . ?
N4 C19 C24 C25 1.0(7) . . . . ?
N4 C27 C28 N5 -1.3(6) . . . . ?
N4 C27 C28 C29 177.3(5) . . . . ?
N5 N3 C30 C29 -0.1(5) . . . . ?
N5 N3 C30 C31 -178.6(4) . . . . ?
N5 C28 C29 C30 1.1(5) . . . . ?
N1 N2 C20 C19 -177.1(4) . . . . ?
N1 N2 C20 C21 0.4(5) . . . . ?
N2 N1 C22 C21 0.5(6) . . . . ?
N2 N1 C22 C23 179.2(5) . . . . ?
N2 C20 C21 C22 -0.1(6) . . . . ?
N3 N5 C28 C27 177.7(4) . . . . ?
N3 N5 C28 C29 -1.2(5) . . . . ?
C1 P1 C7 C8 -164.1(4) . . . . ?
C1 P1 C7 C12 19.2(5) . . . . ?
C1 P1 C13 C14 -67.8(4) . . . . ?
C1 P1 C13 C18 113.8(4) . . . . ?
C1 C2 C3 C4 1.2(7) . . . . ?
C2 C1 C6 C5 1.0(7) . . . . ?
C2 C3 C4 C5 -0.6(8) . . . . ?
C3 C4 C5 C6 0.2(8) . . . . ?
C4 C5 C6 C1 -0.4(8) . . . . ?
C6 C1 C2 C3 -1.4(7) . . . . ?
C7 P1 C1 C2 -103.5(4) . . . . ?
C7 P1 C1 C6 71.6(4) . . . . ?
C7 P1 C13 C14 -173.9(4) . . . . ?
C7 P1 C13 C18 7.8(5) . . . . ?
C7 C8 C9 C10 1.3(9) . . . . ?
C8 C7 C12 C11 1.2(8) . . . . ?
C8 C9 C10 C11 0.4(10) . . . . ?
C9 C10 C11 C12 -1.4(10) . . . . ?
C10 C11 C12 C7 0.6(9) . . . . ?
C12 C7 C8 C9 -2.1(8) . . . . ?
C13 P1 C1 C2 147.2(4) . . . . ?
C13 P1 C1 C6 -37.6(4) . . . . ?
C13 P1 C7 C8 -57.1(5) . . . . ?
C13 P1 C7 C12 126.2(4) . . . . ?
C13 C14 C15 C16 0.1(7) . . . . ?
C14 C13 C18 C17 -0.7(7) . . . . ?
C14 C15 C16 C17 -1.0(8) . . . . ?
C15 C16 C17 C18 1.0(8) . . . . ?
C16 C17 C18 C13 -0.1(8) . . . . ?
C18 C13 C14 C15 0.7(7) . . . . ?
C19 N4 C27 C26 1.2(7) . . . . ?
C19 N4 C27 C28 -177.8(4) . . . . ?
C19 C20 C21 C22 176.8(5) . . . . ?
C19 C24 C25 C26 -0.6(8) . . . . ?
C20 C19 C24 C25 -178.8(5) . . . . ?
C20 C21 C22 N1 -0.2(6) . . . . ?
C20 C21 C22 C23 -178.8(6) . . . . ?
C22 N1 N2 Ru1 -170.5(4) . . . . ?
C22 N1 N2 C20 -0.5(5) . . . . ?
C24 C19 C20 N2 -176.4(5) . . . . ?
C24 C19 C20 C21 6.8(9) . . . . ?
C24 C25 C26 C27 0.5(8) . . . . ?
C25 C26 C27 N4 -0.7(8) . . . . ?
C25 C26 C27 C28 178.1(5) . . . . ?
C26 C27 C28 N5 179.8(5) . . . . ?
C26 C27 C28 C29 -1.6(9) . . . . ?
C27 N4 C19 C20 178.5(4) . . . . ?
C27 N4 C19 C24 -1.3(7) . . . . ?
C27 C28 C29 C30 -177.5(5) . . . . ?
C28 N5 N3 C30 0.8(5) . . . . ?
C28 C29 C30 N3 -0.6(5) . . . . ?
C28 C29 C30 C31 177.6(5) . . . . ?
C32 P3 C38 C39 103.7(4) . . . . ?
C32 P3 C38 C43 -70.1(4) . . . . ?
C32 P3 C44 C45 174.2(4) . . . . ?
C32 P3 C44 C49 -10.9(5) . . . . ?
C32 C33 C34 C35 -1.0(9) . . . . ?
C33 C32 C37 C36 3.7(7) . . . . ?
C33 C34 C35 C36 2.8(9) . . . . ?
C34 C35 C36 C37 -1.4(9) . . . . ?
C35 C36 C37 C32 -1.9(8) . . . . ?
C37 C32 C33 C34 -2.2(8) . . . . ?
C38 P3 C32 C33 -12.5(5) . . . . ?
C38 P3 C32 C37 165.1(4) . . . . ?
C38 P3 C44 C45 69.0(4) . . . . ?
C38 P3 C44 C49 -116.1(5) . . . . ?
C38 C39 C40 C41 1.5(9) . . . . ?
C39 C38 C43 C42 -0.5(8) . . . . ?
C39 C40 C41 C42 -1.7(10) . . . . ?
C40 C41 C42 C43 0.8(10) . . . . ?
C41 C42 C43 C38 0.2(9) . . . . ?
C43 C38 C39 C40 -0.4(8) . . . . ?
C44 P3 C32 C33 -120.0(4) . . . . ?
C44 P3 C32 C37 57.6(4) . . . . ?
C44 P3 C38 C39 -148.9(4) . . . . ?
C44 P3 C38 C43 37.3(5) . . . . ?
C44 C45 C46 C47 -0.3(7) . . . . ?
C45 C44 C49 C48 2.0(8) . . . . ?
C45 C46 C47 C48 1.2(8) . . . . ?
C46 C47 C48 C49 -0.4(8) . . . . ?
C47 C48 C49 C44 -1.2(8) . . . . ?
C49 C44 C45 C46 -1.2(7) . . . . ?
